data_4125385
loop_
_publ_author_name
'Longobardi, Lauren E.'
'Zatsepin, Pavel'
'Korol, Roman'
'Liu, Lei'
'Grimme, Stefan'
'Stephan, Douglas W.'

_publ_section_title
;
 Reactions of Boron-Derived Radicals with Nucleophiles.
;
_journal_issue 1
_journal_name_full 'Journal of the American Chemical Society'
_journal_page_first 426
_journal_page_last 435
_journal_paper_doi 10.1021/jacs.6b11190
_journal_volume 139
_journal_year 2017
_chemical_formula_sum 'C40 H35 B F10 N2 O2'
_chemical_formula_weight 776.51
_space_group_crystal_system monoclinic
_space_group_IT_number 14
_space_group_name_Hall '-P 2yn'
_space_group_name_H-M_alt 'P 1 21/n 1'
_symmetry_space_group_name_Hall '-P 2yn'
_symmetry_space_group_name_H-M 'P 1 21/n 1'
_atom_sites_solution_hydrogens geom
_audit_creation_method SHELXL-2014/7
_cell_angle_alpha 90
_cell_angle_beta 106.581(5)
_cell_angle_gamma 90
_cell_formula_units_Z 4
_cell_length_a 17.840(2)
_cell_length_b 11.2767(13)
_cell_length_c 18.421(2)
_cell_measurement_reflns_used 3751
_cell_measurement_temperature 150(2)
_cell_measurement_theta_max 20.36
_cell_measurement_theta_min 2.29
_cell_volume 3551.8(7)
_computing_structure_refinement 'SHELXL-2014/7 (Sheldrick, 2014)'
_diffrn_ambient_temperature 150(2)
_diffrn_measured_fraction_theta_full 1.000
_diffrn_measured_fraction_theta_max 0.996
_diffrn_measurement_device_type kappa
_diffrn_radiation_type MoK\a
_diffrn_radiation_wavelength 0.71073
_diffrn_reflns_av_R_equivalents 0.1431
_diffrn_reflns_av_unetI/netI 0.1160
_diffrn_reflns_Laue_measured_fraction_full 1.000
_diffrn_reflns_Laue_measured_fraction_max 0.996
_diffrn_reflns_limit_h_max 23
_diffrn_reflns_limit_h_min -23
_diffrn_reflns_limit_k_max 14
_diffrn_reflns_limit_k_min -14
_diffrn_reflns_limit_l_max 23
_diffrn_reflns_limit_l_min -23
_diffrn_reflns_number 59393
_diffrn_reflns_point_group_measured_fraction_full 1.000
_diffrn_reflns_point_group_measured_fraction_max 0.996
_diffrn_reflns_theta_full 25.242
_diffrn_reflns_theta_max 27.560
_diffrn_reflns_theta_min 1.402
_exptl_absorpt_coefficient_mu 0.125
_exptl_absorpt_correction_type multi-scan
_exptl_absorpt_process_details sadabs
_exptl_crystal_colour yellow
_exptl_crystal_density_diffrn 1.452
_exptl_crystal_description plate
_exptl_crystal_F_000 1600
_exptl_crystal_size_max 0.200
_exptl_crystal_size_mid 0.100
_exptl_crystal_size_min 0.100
_exptl_transmission_factor_max 0.7456
_exptl_transmission_factor_min 0.6726
_refine_diff_density_max 0.228
_refine_diff_density_min -0.251
_refine_diff_density_rms 0.055
_refine_ls_extinction_method none
_refine_ls_goodness_of_fit_ref 1.004
_refine_ls_hydrogen_treatment constr
_refine_ls_matrix_type full
_refine_ls_number_parameters 496
_refine_ls_number_reflns 8168
_refine_ls_number_restraints 7
_refine_ls_restrained_S_all 1.007
_refine_ls_R_factor_all 0.1573
_refine_ls_R_factor_gt 0.0574
_refine_ls_shift/su_max 0.000
_refine_ls_shift/su_mean 0.000
_refine_ls_structure_factor_coef Fsqd
_refine_ls_weighting_details 'w=1/[\s^2^(Fo^2^)+(0.0431P)^2^] where P=(Fo^2^+2Fc^2^)/3'
_refine_ls_weighting_scheme calc
_refine_ls_wR_factor_gt 0.0962
_refine_ls_wR_factor_ref 0.1227
_reflns_Friedel_coverage 0.000
_reflns_number_gt 3975
_reflns_number_total 8168
_reflns_threshold_expression 'I > 2\s(I)'
_cod_data_source_file 14-LEL090_0m.cif
_cod_data_source_block LEL090_0m
_cod_depositor_comments 'Adding full bibliography for 4125374--4125385.cif.'
_cod_database_code 4125385
_shelx_shelxl_version_number 2014/7
_shelx_space_group_comment
;
The symmetry employed for this shelxl refinement is uniquely defined
by the following loop, which should always be used as a source of
symmetry information in preference to the above space-group names.
They are only intended as comments.
;
_shelx_estimated_absorpt_t_min 0.975
_shelx_estimated_absorpt_t_max 0.988

loop_
_space_group_symop_operation_xyz
'x, y, z'
'-x+1/2, y+1/2, -z+1/2'
'-x, -y, -z'
'x-1/2, -y-1/2, z-1/2'

loop_
_atom_site_label
_atom_site_type_symbol
_atom_site_fract_x
_atom_site_fract_y
_atom_site_fract_z
_atom_site_U_iso_or_equiv
_atom_site_adp_type
_atom_site_occupancy
_atom_site_site_symmetry_order
_atom_site_calc_flag
_atom_site_refinement_flags_posn
_atom_site_refinement_flags_adp
_atom_site_refinement_flags_occupancy
_atom_site_disorder_assembly
_atom_site_disorder_group
F3 F 0.41250(11) 1.15506(14) 0.45469(10) 0.0590(5) Uani 1 1 d . . . . .
F8 F 0.39316(10) 1.06471(13) -0.03524(8) 0.0446(4) Uani 1 1 d . . . . .
F7 F 0.51290(9) 1.14139(13) 0.08382(9) 0.0427(4) Uani 1 1 d . . . . .
F6 F 0.55428(8) 1.01521(12) 0.21296(8) 0.0330(4) Uani 1 1 d . . . . .
F5 F 0.32981(8) 0.87794(12) 0.25839(8) 0.0349(4) Uani 1 1 d . U . . .
F4 F 0.29524(10) 1.03894(15) 0.35071(10) 0.0541(5) Uani 1 1 d . . . . .
F2 F 0.56391(10) 1.10959(14) 0.46198(9) 0.0526(5) Uani 1 1 d . . . . .
F1 F 0.59955(9) 0.94766(14) 0.37296(9) 0.0438(4) Uani 1 1 d . . . . .
F10 F 0.35528(9) 0.73607(12) 0.10472(8) 0.0379(4) Uani 1 1 d . . . . .
F9 F 0.31858(9) 0.85793(13) -0.02347(8) 0.0438(4) Uani 1 1 d . . . . .
O1 O 0.56673(10) 0.76902(14) 0.27036(9) 0.0275(4) Uani 1 1 d . . . . .
O2 O 0.43750(9) 0.69432(14) 0.25129(9) 0.0260(4) Uani 1 1 d . . . . .
C18 C 0.42982(19) 1.0737(2) 0.40806(15) 0.0369(7) Uani 1 1 d . . . . .
C19 C 0.37080(17) 1.0146(2) 0.35632(16) 0.0337(7) Uani 1 1 d . . . . .
C20 C 0.39022(16) 0.9319(2) 0.31041(15) 0.0285(6) Uani 1 1 d . U . . .
C15 C 0.46593(15) 0.9015(2) 0.31175(14) 0.0236(6) Uani 1 1 d . . . . .
C9 C 0.56412(15) 0.6480(2) 0.26838(13) 0.0219(6) Uani 1 1 d . . . . .
C14 C 0.63064(15) 0.5731(2) 0.27895(13) 0.0226(6) Uani 1 1 d . . . . .
C8 C 0.70717(15) 0.6192(2) 0.29520(13) 0.0274(6) Uani 1 1 d . . . . .
H8A H 0.7154 0.7023 0.3011 0.033 Uiso 1 1 calc R U . . .
C7 C 0.76966(16) 0.5450(2) 0.30251(14) 0.0310(7) Uani 1 1 d . . . . .
H7A H 0.8212 0.5762 0.3142 0.037 Uiso 1 1 calc R U . . .
C6 C 0.75701(17) 0.4222(2) 0.29265(15) 0.0341(7) Uani 1 1 d . . . . .
H6A H 0.8000 0.3708 0.2958 0.041 Uiso 1 1 calc R U . . .
C24 C 0.41414(17) 1.0015(2) 0.02982(15) 0.0316(7) Uani 1 1 d . . . . .
C23 C 0.47399(16) 1.0401(2) 0.08968(15) 0.0295(7) Uani 1 1 d . . . . .
C22 C 0.49424(15) 0.9740(2) 0.15525(14) 0.0251(6) Uani 1 1 d . . . . .
C21 C 0.45682(15) 0.8706(2) 0.16651(14) 0.0237(6) Uani 1 1 d . . . . .
C13 C 0.61683(16) 0.4492(2) 0.27183(13) 0.0252(6) Uani 1 1 d . . . . .
C12 C 0.53790(16) 0.4030(2) 0.25915(13) 0.0248(6) Uani 1 1 d . . . . .
C11 C 0.47393(15) 0.4828(2) 0.25205(13) 0.0222(6) Uani 1 1 d . . . . .
C10 C 0.49065(15) 0.6052(2) 0.25697(13) 0.0220(6) Uani 1 1 d . . . . .
C1 C 0.39757(16) 0.4386(2) 0.24024(13) 0.0273(6) Uani 1 1 d . . . . .
H1A H 0.3554 0.4925 0.2349 0.033 Uiso 1 1 calc R U . . .
C2 C 0.38313(18) 0.3187(2) 0.23629(14) 0.0343(7) Uani 1 1 d . . . . .
H2A H 0.3314 0.2898 0.2285 0.041 Uiso 1 1 calc R U . . .
C3 C 0.44571(18) 0.2395(2) 0.24394(15) 0.0376(8) Uani 1 1 d . . . . .
H3A H 0.4362 0.1565 0.2417 0.045 Uiso 1 1 calc R U . . .
C4 C 0.52020(17) 0.2805(2) 0.25453(14) 0.0331(7) Uani 1 1 d . . . . .
H4A H 0.5613 0.2250 0.2589 0.040 Uiso 1 1 calc R U . . .
C5 C 0.68300(17) 0.3760(2) 0.27849(14) 0.0323(7) Uani 1 1 d . . . . .
H5A H 0.6760 0.2926 0.2730 0.039 Uiso 1 1 calc R U . . .
C17 C 0.50588(18) 1.0497(2) 0.41184(15) 0.0349(7) Uani 1 1 d . . . . .
C16 C 0.52269(16) 0.9650(2) 0.36545(15) 0.0297(6) Uani 1 1 d . . . . .
C26 C 0.39772(16) 0.8354(2) 0.10324(15) 0.0271(6) Uani 1 1 d . . . . .
C25 C 0.37688(16) 0.8979(2) 0.03614(15) 0.0302(7) Uani 1 1 d . . . . .
B1 B 0.48250(17) 0.8067(2) 0.25094(17) 0.0249(7) Uani 1 1 d . . . . .
C27 C 0.62165(17) 1.4210(2) 0.05644(16) 0.0362(7) Uani 1 1 d . . . A -1
H27A H 0.6056 1.3486 0.0255 0.043 Uiso 1 1 calc R U . A -1
H27B H 0.6111 1.4085 0.1058 0.043 Uiso 1 1 calc R U . A -1
C28 C 0.70916(17) 1.4428(2) 0.06916(18) 0.0461(8) Uani 1 1 d . . . A -1
H28A H 0.7377 1.4305 0.1232 0.055 Uiso 1 1 calc R U . A -1
H28B H 0.7299 1.3863 0.0386 0.055 Uiso 1 1 calc R U . A -1
C29 C 0.72105(17) 1.5694(2) 0.04604(15) 0.0361(7) Uani 1 1 d . . . A -1
H29A H 0.7782 1.5873 0.0576 0.043 Uiso 1 1 calc R U . A -1
C30 C 0.68272(17) 1.6541(2) 0.08915(16) 0.0400(8) Uani 1 1 d . . . A -1
H30A H 0.6924 1.7371 0.0768 0.048 Uiso 1 1 calc R U . A -1
H30B H 0.7054 1.6425 0.1443 0.048 Uiso 1 1 calc R U . A -1
C31 C 0.59427(16) 1.6299(2) 0.06669(15) 0.0356(7) Uani 1 1 d . . . A -1
H31A H 0.5774 1.6165 0.1128 0.043 Uiso 1 1 calc R U . A -1
H31B H 0.5657 1.6996 0.0398 0.043 Uiso 1 1 calc R U . A -1
C32 C 0.59521(16) 1.5479(2) -0.05492(13) 0.0320(7) Uani 1 1 d . . . A -1
H32A H 0.5616 1.6125 -0.0829 0.038 Uiso 1 1 calc R U . A -1
H32B H 0.5850 1.4760 -0.0870 0.038 Uiso 1 1 calc R U . A -1
C33 C 0.68148(17) 1.5834(3) -0.03860(15) 0.0446(8) Uani 1 1 d . . . A -1
H33A H 0.7075 1.5322 -0.0677 0.054 Uiso 1 1 calc R U . A -1
H33B H 0.6855 1.6667 -0.0540 0.054 Uiso 1 1 calc R U . A -1
N1 N 0.57544(12) 1.52416(17) 0.01704(11) 0.0249(5) Uani 1 1 d . . . A -1
H1 H 0.5184 1.5061 0.0055 0.030 Uiso 0.5 1 calc R U P A -1
C34 C 0.12095(17) 0.9358(2) 0.06205(16) 0.0377(7) Uani 1 1 d . . . B -1
H34A H 0.1178 0.8693 0.0262 0.045 Uiso 1 1 calc R U . B -1
H34B H 0.1000 0.9080 0.1034 0.045 Uiso 1 1 calc R U . B -1
C35 C 0.20609(18) 0.9728(3) 0.09494(18) 0.0507(9) Uani 1 1 d . . . B -1
H35A H 0.2203 0.9719 0.1510 0.061 Uiso 1 1 calc R U . B -1
H35B H 0.2407 0.9165 0.0786 0.061 Uiso 1 1 calc R U . B -1
C36 C 0.21651(17) 1.0966(3) 0.06719(16) 0.0398(8) Uani 1 1 d . . . B -1
H36A H 0.2729 1.1201 0.0849 0.048 Uiso 1 1 calc R U . B -1
C37 C 0.16716(18) 1.1826(3) 0.09868(17) 0.0493(9) Uani 1 1 d . . . B -1
H37A H 0.1868 1.1852 0.1546 0.059 Uiso 1 1 calc R U . B -1
H37B H 0.1706 1.2635 0.0789 0.059 Uiso 1 1 calc R U . B -1
C38 C 0.08220(16) 1.1399(2) 0.07428(15) 0.0344(7) Uani 1 1 d . . . B -1
H38A H 0.0662 1.1169 0.1196 0.041 Uiso 1 1 calc R U . B -1
H38B H 0.0477 1.2052 0.0485 0.041 Uiso 1 1 calc R U . B -1
C39 C 0.10028(16) 1.0695(3) -0.04421(14) 0.0346(7) Uani 1 1 d . . . B -1
H39A H 0.0700 1.1386 -0.0702 0.042 Uiso 1 1 calc R U . B -1
H39B H 0.0911 1.0026 -0.0805 0.042 Uiso 1 1 calc R U . B -1
C40 C 0.18750(17) 1.1002(3) -0.01915(15) 0.0411(8) Uani 1 1 d . . . B -1
H40A H 0.2170 1.0424 -0.0408 0.049 Uiso 1 1 calc R U . B -1
H40B H 0.1958 1.1803 -0.0375 0.049 Uiso 1 1 calc R U . B -1
N2 N 0.07315(12) 1.03649(18) 0.02211(11) 0.0263(5) Uani 1 1 d . . . B -1
H2 H 0.0169 1.0125 0.0046 0.032 Uiso 0.5 1 calc R U P B -1

loop_
_atom_site_aniso_label
_atom_site_aniso_U_11
_atom_site_aniso_U_22
_atom_site_aniso_U_33
_atom_site_aniso_U_23
_atom_site_aniso_U_13
_atom_site_aniso_U_12
F3 0.0857(15) 0.0424(11) 0.0575(12) -0.0164(9) 0.0344(11) 0.0072(10)
F8 0.0578(12) 0.0431(10) 0.0342(9) 0.0145(8) 0.0155(9) 0.0095(9)
F7 0.0557(12) 0.0293(9) 0.0494(10) 0.0072(8) 0.0250(9) -0.0078(8)
F6 0.0310(10) 0.0281(9) 0.0403(9) -0.0008(7) 0.0107(8) -0.0069(7)
F5 0.0262(9) 0.0372(9) 0.0392(9) -0.0003(7) 0.0060(7) 0.0014(7)
F4 0.0445(12) 0.0588(12) 0.0673(12) -0.0042(9) 0.0296(10) 0.0138(9)
F2 0.0615(13) 0.0462(11) 0.0449(11) -0.0193(9) 0.0068(9) -0.0154(9)
F1 0.0265(10) 0.0482(10) 0.0515(11) -0.0132(8) 0.0026(8) -0.0040(8)
F10 0.0445(11) 0.0291(9) 0.0361(9) -0.0003(7) 0.0050(8) -0.0097(8)
F9 0.0484(11) 0.0454(10) 0.0316(9) -0.0018(8) 0.0017(8) -0.0002(8)
O1 0.0221(11) 0.0172(10) 0.0426(11) 0.0019(8) 0.0083(9) 0.0025(8)
O2 0.0231(11) 0.0190(9) 0.0353(11) 0.0026(8) 0.0076(9) 0.0022(8)
C18 0.057(2) 0.0259(16) 0.0324(17) -0.0055(13) 0.0199(17) 0.0022(15)
C19 0.0335(19) 0.0325(17) 0.0421(18) 0.0051(14) 0.0218(15) 0.0101(14)
C20 0.0274(13) 0.0271(13) 0.0311(13) 0.0018(10) 0.0083(10) -0.0003(10)
C15 0.0265(16) 0.0185(14) 0.0252(14) 0.0059(11) 0.0061(13) 0.0013(12)
C9 0.0305(17) 0.0183(14) 0.0173(13) 0.0043(11) 0.0073(12) 0.0029(12)
C14 0.0290(17) 0.0243(15) 0.0162(13) 0.0028(11) 0.0090(12) 0.0052(12)
C8 0.0306(17) 0.0264(15) 0.0259(15) 0.0051(12) 0.0093(13) 0.0053(13)
C7 0.0286(17) 0.0394(18) 0.0254(15) 0.0037(13) 0.0083(13) 0.0067(14)
C6 0.0344(19) 0.0359(18) 0.0330(17) 0.0042(13) 0.0113(14) 0.0146(14)
C24 0.0410(19) 0.0290(17) 0.0295(16) 0.0083(13) 0.0178(15) 0.0124(14)
C23 0.0363(18) 0.0211(15) 0.0370(17) 0.0015(13) 0.0200(15) 0.0010(13)
C22 0.0235(16) 0.0244(15) 0.0285(16) -0.0038(12) 0.0091(13) 0.0014(12)
C21 0.0250(16) 0.0191(14) 0.0296(15) -0.0038(12) 0.0122(13) 0.0035(12)
C13 0.0354(18) 0.0232(15) 0.0174(14) 0.0016(11) 0.0079(13) 0.0060(13)
C12 0.0377(18) 0.0193(14) 0.0180(14) -0.0004(11) 0.0092(13) 0.0033(12)
C11 0.0308(17) 0.0201(14) 0.0160(13) -0.0013(11) 0.0072(12) -0.0003(12)
C10 0.0262(16) 0.0209(14) 0.0180(13) 0.0009(11) 0.0052(12) 0.0044(12)
C1 0.0365(18) 0.0251(15) 0.0214(14) 0.0012(12) 0.0103(13) 0.0010(13)
C2 0.045(2) 0.0307(17) 0.0280(16) -0.0006(13) 0.0113(14) -0.0112(15)
C3 0.059(2) 0.0203(15) 0.0357(18) -0.0023(13) 0.0178(17) -0.0034(15)
C4 0.046(2) 0.0248(16) 0.0294(16) 0.0004(12) 0.0115(15) 0.0014(14)
C5 0.044(2) 0.0265(15) 0.0253(15) -0.0006(12) 0.0092(14) 0.0079(14)
C17 0.043(2) 0.0276(16) 0.0321(16) -0.0070(13) 0.0077(15) -0.0081(15)
C16 0.0256(17) 0.0289(16) 0.0341(16) 0.0020(13) 0.0077(14) 0.0015(13)
C26 0.0318(17) 0.0203(15) 0.0322(16) -0.0020(12) 0.0138(14) 0.0013(13)
C25 0.0316(18) 0.0307(17) 0.0275(16) -0.0044(13) 0.0074(14) 0.0048(13)
B1 0.0220(18) 0.0191(16) 0.0336(18) 0.0001(14) 0.0081(15) -0.0018(13)
C27 0.043(2) 0.0280(16) 0.0370(17) 0.0063(13) 0.0099(15) 0.0001(14)
C28 0.038(2) 0.0403(19) 0.053(2) 0.0052(15) 0.0020(16) 0.0022(15)
C29 0.0264(17) 0.0441(18) 0.0355(17) 0.0013(14) 0.0051(14) -0.0059(14)
C30 0.041(2) 0.0406(18) 0.0358(17) -0.0061(14) 0.0061(15) -0.0105(15)
C31 0.0415(19) 0.0355(17) 0.0310(16) -0.0070(13) 0.0124(14) -0.0062(14)
C32 0.0348(18) 0.0437(18) 0.0189(14) 0.0005(12) 0.0100(13) -0.0022(14)
C33 0.0332(19) 0.068(2) 0.0341(18) 0.0021(16) 0.0126(15) -0.0072(16)
N1 0.0268(13) 0.0263(12) 0.0224(12) 0.0000(10) 0.0083(10) -0.0007(10)
C34 0.042(2) 0.0342(17) 0.0387(17) 0.0130(14) 0.0142(15) 0.0053(15)
C35 0.041(2) 0.064(2) 0.047(2) 0.0181(17) 0.0133(17) 0.0120(17)
C36 0.0251(18) 0.053(2) 0.0400(18) -0.0020(15) 0.0069(14) -0.0025(14)
C37 0.046(2) 0.055(2) 0.046(2) -0.0163(16) 0.0125(17) -0.0082(17)
C38 0.0353(18) 0.0376(17) 0.0330(16) -0.0045(13) 0.0139(14) -0.0009(14)
C39 0.0405(19) 0.0434(18) 0.0241(15) 0.0011(13) 0.0159(14) -0.0039(14)
C40 0.038(2) 0.049(2) 0.0413(19) 0.0065(15) 0.0195(16) -0.0049(15)
N2 0.0320(14) 0.0273(12) 0.0223(12) 0.0028(10) 0.0121(11) 0.0009(10)

loop_
_atom_type_symbol
_atom_type_description
_atom_type_scat_dispersion_real
_atom_type_scat_dispersion_imag
_atom_type_scat_source
C C 0.0033 0.0016 'International Tables Vol C Tables 4.2.6.8 and 6.1.1.4'
H H 0.0000 0.0000 'International Tables Vol C Tables 4.2.6.8 and 6.1.1.4'
N N 0.0061 0.0033 'International Tables Vol C Tables 4.2.6.8 and 6.1.1.4'
O O 0.0106 0.0060 'International Tables Vol C Tables 4.2.6.8 and 6.1.1.4'
B B 0.0013 0.0007 'International Tables Vol C Tables 4.2.6.8 and 6.1.1.4'
F F 0.0171 0.0103 'International Tables Vol C Tables 4.2.6.8 and 6.1.1.4'

loop_
_geom_angle_atom_site_label_1
_geom_angle_atom_site_label_2
_geom_angle_atom_site_label_3
_geom_angle
C9 O1 B1 104.61(19)
C10 O2 B1 105.16(18)
F3 C18 C17 120.4(3)
F3 C18 C19 120.1(3)
C17 C18 C19 119.5(3)
F4 C19 C20 121.0(3)
F4 C19 C18 120.3(2)
C20 C19 C18 118.7(3)
F5 C20 C19 116.7(2)
F5 C20 C15 118.2(2)
C19 C20 C15 125.1(3)
C20 C15 C16 113.1(2)
C20 C15 B1 121.0(2)
C16 C15 B1 125.8(2)
C10 C9 O1 112.6(2)
C10 C9 C14 122.8(2)
O1 C9 C14 124.6(2)
C8 C14 C13 121.0(2)
C8 C14 C9 121.9(2)
C13 C14 C9 117.1(2)
C7 C8 C14 120.4(2)
C7 C8 H8A 119.8
C14 C8 H8A 119.8
C8 C7 C6 119.5(3)
C8 C7 H7A 120.2
C6 C7 H7A 120.2
C5 C6 C7 120.6(3)
C5 C6 H6A 119.7
C7 C6 H6A 119.7
F8 C24 C25 120.6(3)
F8 C24 C23 120.1(2)
C25 C24 C23 119.4(2)
F7 C23 C24 120.2(2)
F7 C23 C22 120.9(3)
C24 C23 C22 118.9(2)
F6 C22 C23 116.9(2)
F6 C22 C21 118.4(2)
C23 C22 C21 124.7(3)
C26 C21 C22 113.4(2)
C26 C21 B1 127.2(2)
C22 C21 B1 119.3(2)
C5 C13 C14 116.6(2)
C5 C13 C12 123.3(2)
C14 C13 C12 120.1(2)
C4 C12 C11 116.8(2)
C4 C12 C13 123.2(2)
C11 C12 C13 120.0(2)
C1 C11 C10 122.3(2)
C1 C11 C12 120.2(2)
C10 C11 C12 117.5(2)
C9 C10 O2 111.7(2)
C9 C10 C11 122.4(2)
O2 C10 C11 125.9(2)
C2 C1 C11 121.0(2)
C2 C1 H1A 119.5
C11 C1 H1A 119.5
C1 C2 C3 119.2(3)
C1 C2 H2A 120.4
C3 C2 H2A 120.4
C4 C3 C2 120.7(3)
C4 C3 H3A 119.6
C2 C3 H3A 119.6
C3 C4 C12 122.0(3)
C3 C4 H4A 119.0
C12 C4 H4A 119.0
C6 C5 C13 121.8(3)
C6 C5 H5A 119.1
C13 C5 H5A 119.1
F2 C17 C18 119.4(3)
F2 C17 C16 120.8(3)
C18 C17 C16 119.8(3)
F1 C16 C17 115.6(2)
F1 C16 C15 120.5(2)
C17 C16 C15 123.8(3)
F10 C26 C25 115.5(2)
F10 C26 C21 120.9(2)
C25 C26 C21 123.5(2)
F9 C25 C24 119.7(2)
F9 C25 C26 120.3(2)
C24 C25 C26 120.0(3)
O2 B1 O1 105.04(19)
O2 B1 C15 110.3(2)
O1 B1 C15 112.7(2)
O2 B1 C21 111.5(2)
O1 B1 C21 109.7(2)
C15 B1 C21 107.66(19)
N1 C27 C28 110.3(2)
N1 C27 H27A 109.6
C28 C27 H27A 109.6
N1 C27 H27B 109.6
C28 C27 H27B 109.6
H27A C27 H27B 108.1
C29 C28 C27 109.0(2)
C29 C28 H28A 109.9
C27 C28 H28A 109.9
C29 C28 H28B 109.9
C27 C28 H28B 109.9
H28A C28 H28B 108.3
C28 C29 C30 108.9(2)
C28 C29 C33 108.8(2)
C30 C29 C33 108.8(2)
C28 C29 H29A 110.1
C30 C29 H29A 110.1
C33 C29 H29A 110.1
C29 C30 C31 109.1(2)
C29 C30 H30A 109.9
C31 C30 H30A 109.9
C29 C30 H30B 109.9
C31 C30 H30B 109.9
H30A C30 H30B 108.3
N1 C31 C30 110.1(2)
N1 C31 H31A 109.6
C30 C31 H31A 109.6
N1 C31 H31B 109.6
C30 C31 H31B 109.6
H31A C31 H31B 108.2
N1 C32 C33 110.6(2)
N1 C32 H32A 109.5
C33 C32 H32A 109.5
N1 C32 H32B 109.5
C33 C32 H32B 109.5
H32A C32 H32B 108.1
C29 C33 C32 108.6(2)
C29 C33 H33A 110.0
C32 C33 H33A 110.0
C29 C33 H33B 110.0
C32 C33 H33B 110.0
H33A C33 H33B 108.3
C31 N1 C27 109.3(2)
C31 N1 C32 109.58(19)
C27 N1 C32 109.6(2)
C31 N1 H1 109.4
C27 N1 H1 109.4
C32 N1 H1 109.4
N2 C34 C35 110.7(2)
N2 C34 H34A 109.5
C35 C34 H34A 109.5
N2 C34 H34B 109.5
C35 C34 H34B 109.5
H34A C34 H34B 108.1
C36 C35 C34 108.8(2)
C36 C35 H35A 109.9
C34 C35 H35A 109.9
C36 C35 H35B 109.9
C34 C35 H35B 109.9
H35A C35 H35B 108.3
C35 C36 C40 109.7(2)
C35 C36 C37 108.4(2)
C40 C36 C37 108.5(2)
C35 C36 H36A 110.0
C40 C36 H36A 110.0
C37 C36 H36A 110.0
C38 C37 C36 108.5(2)
C38 C37 H37A 110.0
C36 C37 H37A 110.0
C38 C37 H37B 110.0
C36 C37 H37B 110.0
H37A C37 H37B 108.4
N2 C38 C37 110.6(2)
N2 C38 H38A 109.5
C37 C38 H38A 109.5
N2 C38 H38B 109.5
C37 C38 H38B 109.5
H38A C38 H38B 108.1
N2 C39 C40 110.5(2)
N2 C39 H39A 109.5
C40 C39 H39A 109.5
N2 C39 H39B 109.5
C40 C39 H39B 109.5
H39A C39 H39B 108.1
C36 C40 C39 108.7(2)
C36 C40 H40A 109.9
C39 C40 H40A 109.9
C36 C40 H40B 109.9
C39 C40 H40B 109.9
H40A C40 H40B 108.3
C34 N2 C39 108.9(2)
C34 N2 C38 109.8(2)
C39 N2 C38 109.50(19)
C34 N2 H2 109.6
C39 N2 H2 109.6
C38 N2 H2 109.6

loop_
_geom_bond_atom_site_label_1
_geom_bond_atom_site_label_2
_geom_bond_distance
F3 C18 1.351(3)
F8 C24 1.352(3)
F7 C23 1.357(3)
F6 C22 1.358(3)
F5 C20 1.364(3)
F4 C19 1.350(3)
F2 C17 1.355(3)
F1 C16 1.352(3)
F10 C26 1.357(3)
F9 C25 1.356(3)
O1 C9 1.366(3)
O1 B1 1.503(3)
O2 C10 1.365(3)
O2 B1 1.501(3)
C18 C17 1.366(4)
C18 C19 1.374(4)
C19 C20 1.368(3)
C20 C15 1.387(3)
C15 C16 1.394(3)
C15 B1 1.635(4)
C9 C10 1.356(3)
C9 C14 1.424(3)
C14 C8 1.411(3)
C14 C13 1.419(3)
C8 C7 1.370(3)
C8 H8A 0.9500
C7 C6 1.406(4)
C7 H7A 0.9500
C6 C5 1.374(4)
C6 H6A 0.9500
C24 C25 1.365(4)
C24 C23 1.369(4)
C23 C22 1.377(3)
C22 C21 1.388(3)
C21 C26 1.388(3)
C21 B1 1.656(4)
C13 C5 1.417(4)
C13 C12 1.456(4)
C12 C4 1.414(3)
C12 C11 1.430(3)
C11 C1 1.408(3)
C11 C10 1.409(3)
C1 C2 1.374(3)
C1 H1A 0.9500
C2 C3 1.405(4)
C2 H2A 0.9500
C3 C4 1.367(4)
C3 H3A 0.9500
C4 H4A 0.9500
C5 H5A 0.9500
C17 C16 1.371(4)
C26 C25 1.379(3)
C27 N1 1.489(3)
C27 C28 1.531(4)
C27 H27A 0.9900
C27 H27B 0.9900
C28 C29 1.522(4)
C28 H28A 0.9900
C28 H28B 0.9900
C29 C30 1.523(4)
C29 C33 1.525(4)
C29 H29A 1.0000
C30 C31 1.537(4)
C30 H30A 0.9900
C30 H30B 0.9900
C31 N1 1.482(3)
C31 H31A 0.9900
C31 H31B 0.9900
C32 N1 1.490(3)
C32 C33 1.535(4)
C32 H32A 0.9900
C32 H32B 0.9900
C33 H33A 0.9900
C33 H33B 0.9900
N1 H1 1.0000
C34 N2 1.483(3)
C34 C35 1.524(4)
C34 H34A 0.9900
C34 H34B 0.9900
C35 C36 1.517(4)
C35 H35A 0.9900
C35 H35B 0.9900
C36 C40 1.526(4)
C36 C37 1.531(4)
C36 H36A 1.0000
C37 C38 1.531(4)
C37 H37A 0.9900
C37 H37B 0.9900
C38 N2 1.490(3)
C38 H38A 0.9900
C38 H38B 0.9900
C39 N2 1.484(3)
C39 C40 1.531(4)
C39 H39A 0.9900
C39 H39B 0.9900
C40 H40A 0.9900
C40 H40B 0.9900
N2 H2 1.0000

loop_
_geom_torsion_atom_site_label_1
_geom_torsion_atom_site_label_2
_geom_torsion_atom_site_label_3
_geom_torsion_atom_site_label_4
_geom_torsion
F3 C18 C19 F4 1.3(4)
C17 C18 C19 F4 -178.6(2)
F3 C18 C19 C20 -179.4(2)
C17 C18 C19 C20 0.7(4)
F4 C19 C20 F5 1.2(4)
C18 C19 C20 F5 -178.1(2)
F4 C19 C20 C15 179.6(2)
C18 C19 C20 C15 0.3(4)
F5 C20 C15 C16 178.0(2)
C19 C20 C15 C16 -0.4(4)
F5 C20 C15 B1 1.9(3)
C19 C20 C15 B1 -176.5(2)
B1 O1 C9 C10 -5.4(3)
B1 O1 C9 C14 176.2(2)
C10 C9 C14 C8 -176.2(2)
O1 C9 C14 C8 2.1(4)
C10 C9 C14 C13 4.3(3)
O1 C9 C14 C13 -177.4(2)
C13 C14 C8 C7 1.7(4)
C9 C14 C8 C7 -177.8(2)
C14 C8 C7 C6 0.9(4)
C8 C7 C6 C5 -2.4(4)
F8 C24 C23 F7 -0.5(4)
C25 C24 C23 F7 178.5(2)
F8 C24 C23 C22 -179.9(2)
C25 C24 C23 C22 -0.9(4)
F7 C23 C22 F6 0.1(3)
C24 C23 C22 F6 179.5(2)
F7 C23 C22 C21 178.9(2)
C24 C23 C22 C21 -1.7(4)
F6 C22 C21 C26 -178.6(2)
C23 C22 C21 C26 2.7(4)
F6 C22 C21 B1 4.1(3)
C23 C22 C21 B1 -174.7(2)
C8 C14 C13 C5 -2.7(3)
C9 C14 C13 C5 176.8(2)
C8 C14 C13 C12 176.6(2)
C9 C14 C13 C12 -3.9(3)
C5 C13 C12 C4 1.9(4)
C14 C13 C12 C4 -177.4(2)
C5 C13 C12 C11 -179.2(2)
C14 C13 C12 C11 1.5(3)
C4 C12 C11 C1 -0.7(3)
C13 C12 C11 C1 -179.6(2)
C4 C12 C11 C10 179.6(2)
C13 C12 C11 C10 0.7(3)
O1 C9 C10 O2 -0.8(3)
C14 C9 C10 O2 177.7(2)
O1 C9 C10 C11 179.3(2)
C14 C9 C10 C11 -2.3(4)
B1 O2 C10 C9 6.6(3)
B1 O2 C10 C11 -173.5(2)
C1 C11 C10 C9 180.0(2)
C12 C11 C10 C9 -0.4(4)
C1 C11 C10 O2 0.1(4)
C12 C11 C10 O2 179.7(2)
C10 C11 C1 C2 -179.5(2)
C12 C11 C1 C2 0.9(4)
C11 C1 C2 C3 -0.2(4)
C1 C2 C3 C4 -0.6(4)
C2 C3 C4 C12 0.7(4)
C11 C12 C4 C3 -0.1(4)
C13 C12 C4 C3 178.8(2)
C7 C6 C5 C13 1.2(4)
C14 C13 C5 C6 1.3(4)
C12 C13 C5 C6 -178.1(2)
F3 C18 C17 F2 -1.0(4)
C19 C18 C17 F2 178.9(2)
F3 C18 C17 C16 178.5(2)
C19 C18 C17 C16 -1.6(4)
F2 C17 C16 F1 -0.8(4)
C18 C17 C16 F1 179.7(2)
F2 C17 C16 C15 -178.9(2)
C18 C17 C16 C15 1.6(4)
C20 C15 C16 F1 -178.6(2)
B1 C15 C16 F1 -2.7(4)
C20 C15 C16 C17 -0.6(4)
B1 C15 C16 C17 175.3(2)
C22 C21 C26 F10 -180.0(2)
B1 C21 C26 F10 -2.8(4)
C22 C21 C26 C25 -1.3(4)
B1 C21 C26 C25 175.9(2)
F8 C24 C25 F9 0.3(4)
C23 C24 C25 F9 -178.7(2)
F8 C24 C25 C26 -178.7(2)
C23 C24 C25 C26 2.3(4)
F10 C26 C25 F9 -1.4(3)
C21 C26 C25 F9 179.8(2)
F10 C26 C25 C24 177.6(2)
C21 C26 C25 C24 -1.2(4)
C10 O2 B1 O1 -9.4(2)
C10 O2 B1 C15 -131.1(2)
C10 O2 B1 C21 109.3(2)
C9 O1 B1 O2 8.9(2)
C9 O1 B1 C15 129.1(2)
C9 O1 B1 C21 -111.0(2)
C20 C15 B1 O2 -52.5(3)
C16 C15 B1 O2 131.9(2)
C20 C15 B1 O1 -169.6(2)
C16 C15 B1 O1 14.8(3)
C20 C15 B1 C21 69.4(3)
C16 C15 B1 C21 -106.2(3)
C26 C21 B1 O2 4.9(3)
C22 C21 B1 O2 -178.1(2)
C26 C21 B1 O1 120.8(3)
C22 C21 B1 O1 -62.2(3)
C26 C21 B1 C15 -116.3(3)
C22 C21 B1 C15 60.7(3)
N1 C27 C28 C29 6.9(3)
C27 C28 C29 C30 54.9(3)
C27 C28 C29 C33 -63.5(3)
C28 C29 C30 C31 -62.6(3)
C33 C29 C30 C31 55.8(3)
C29 C30 C31 N1 6.1(3)
C28 C29 C33 C32 55.8(3)
C30 C29 C33 C32 -62.7(3)
N1 C32 C33 C29 6.2(3)
C30 C31 N1 C27 56.5(3)
C30 C31 N1 C32 -63.6(3)
C28 C27 N1 C31 -64.5(3)
C28 C27 N1 C32 55.6(3)
C33 C32 N1 C31 56.5(3)
C33 C32 N1 C27 -63.5(3)
N2 C34 C35 C36 -7.4(3)
C34 C35 C36 C40 -54.4(3)
C34 C35 C36 C37 64.0(3)
C35 C36 C37 C38 -56.4(3)
C40 C36 C37 C38 62.8(3)
C36 C37 C38 N2 -5.5(3)
C35 C36 C40 C39 61.4(3)
C37 C36 C40 C39 -57.0(3)
N2 C39 C40 C36 -4.7(3)
C35 C34 N2 C39 64.7(3)
C35 C34 N2 C38 -55.2(3)
C40 C39 N2 C34 -57.1(3)
C40 C39 N2 C38 62.9(3)
C37 C38 N2 C34 62.7(3)
C37 C38 N2 C39 -56.8(3)
